data_4100634
loop_
_publ_author_name
'Andrea C. Sudik'
'Andrew R. Millward'
'Nathan W. Ockwig'
'Adrien P. Cote'
'Jaheon Kim'
'Omar M. Yaghi'

_publ_section_title
;
Design, Synthesis, Structure, and Gas (N2, Ar, CO2, CH4 and H2)
Sorption Properties of Porous Metal-Organic Tetrahedral and
Heterocuboidal Polyhedra
;
_journal_name_full 'Journal of the American Chemical Society'
_journal_paper_doi 10.1021/ja042802q
_journal_year 2005
_chemical_formula_moiety 'C150 H108 Fe12 N18 O76 S12'
_chemical_formula_sum 'C150 H108 Fe12 N18 O76 S12'
_chemical_formula_weight 4433.46
_chemical_name_common IRMOF-51c
_space_group_IT_number 216
_symmetry_cell_setting cubic
_symmetry_space_group_name_Hall 'F -4 2 3'
_symmetry_space_group_name_H-M 'F -4 3 m'
_cell_angle_alpha 90.00
_cell_angle_beta 90.00
_cell_angle_gamma 90.00
_cell_formula_units_Z 4
_cell_length_a 38.508(9)
_cell_length_b 38.508(9)
_cell_length_c 38.508(9)
_cell_measurement_temperature 153(2)
_cell_volume 57102(24)
_diffrn_ambient_temperature 153(2)
_exptl_crystal_density_diffrn 0.516
_cod_database_code 4100634

loop_
_symmetry_equiv_pos_as_xyz
'x, y, z'
'-x, -y, z'
'-x, y, -z'
'x, -y, -z'
'z, x, y'
'z, -x, -y'
'-z, -x, y'
'-z, x, -y'
'y, z, x'
'-y, z, -x'
'y, -z, -x'
'-y, -z, x'
'y, x, z'
'-y, -x, z'
'y, -x, -z'
'-y, x, -z'
'x, z, y'
'-x, z, -y'
'-x, -z, y'
'x, -z, -y'
'z, y, x'
'z, -y, -x'
'-z, y, -x'
'-z, -y, x'
'x, y+1/2, z+1/2'
'-x, -y+1/2, z+1/2'
'-x, y+1/2, -z+1/2'
'x, -y+1/2, -z+1/2'
'z, x+1/2, y+1/2'
'z, -x+1/2, -y+1/2'
'-z, -x+1/2, y+1/2'
'-z, x+1/2, -y+1/2'
'y, z+1/2, x+1/2'
'-y, z+1/2, -x+1/2'
'y, -z+1/2, -x+1/2'
'-y, -z+1/2, x+1/2'
'y, x+1/2, z+1/2'
'-y, -x+1/2, z+1/2'
'y, -x+1/2, -z+1/2'
'-y, x+1/2, -z+1/2'
'x, z+1/2, y+1/2'
'-x, z+1/2, -y+1/2'
'-x, -z+1/2, y+1/2'
'x, -z+1/2, -y+1/2'
'z, y+1/2, x+1/2'
'z, -y+1/2, -x+1/2'
'-z, y+1/2, -x+1/2'
'-z, -y+1/2, x+1/2'
'x+1/2, y, z+1/2'
'-x+1/2, -y, z+1/2'
'-x+1/2, y, -z+1/2'
'x+1/2, -y, -z+1/2'
'z+1/2, x, y+1/2'
'z+1/2, -x, -y+1/2'
'-z+1/2, -x, y+1/2'
'-z+1/2, x, -y+1/2'
'y+1/2, z, x+1/2'
'-y+1/2, z, -x+1/2'
'y+1/2, -z, -x+1/2'
'-y+1/2, -z, x+1/2'
'y+1/2, x, z+1/2'
'-y+1/2, -x, z+1/2'
'y+1/2, -x, -z+1/2'
'-y+1/2, x, -z+1/2'
'x+1/2, z, y+1/2'
'-x+1/2, z, -y+1/2'
'-x+1/2, -z, y+1/2'
'x+1/2, -z, -y+1/2'
'z+1/2, y, x+1/2'
'z+1/2, -y, -x+1/2'
'-z+1/2, y, -x+1/2'
'-z+1/2, -y, x+1/2'
'x+1/2, y+1/2, z'
'-x+1/2, -y+1/2, z'
'-x+1/2, y+1/2, -z'
'x+1/2, -y+1/2, -z'
'z+1/2, x+1/2, y'
'z+1/2, -x+1/2, -y'
'-z+1/2, -x+1/2, y'
'-z+1/2, x+1/2, -y'
'y+1/2, z+1/2, x'
'-y+1/2, z+1/2, -x'
'y+1/2, -z+1/2, -x'
'-y+1/2, -z+1/2, x'
'y+1/2, x+1/2, z'
'-y+1/2, -x+1/2, z'
'y+1/2, -x+1/2, -z'
'-y+1/2, x+1/2, -z'
'x+1/2, z+1/2, y'
'-x+1/2, z+1/2, -y'
'-x+1/2, -z+1/2, y'
'x+1/2, -z+1/2, -y'
'z+1/2, y+1/2, x'
'z+1/2, -y+1/2, -x'
'-z+1/2, y+1/2, -x'
'-z+1/2, -y+1/2, x'

loop_
_atom_site_label
_atom_site_type_symbol
_atom_site_fract_x
_atom_site_fract_y
_atom_site_fract_z
_atom_site_U_iso_or_equiv
_atom_site_adp_type
_atom_site_occupancy
_atom_site_symmetry_multiplicity
_atom_site_calc_flag
_atom_site_refinement_flags
_atom_site_disorder_assembly
_atom_site_disorder_group
Fe1 Fe 0.83141(3) 0.16859(3) 0.89241(4) 0.0823(7) Uani 1 2 d S . .
S1 S 0.76059(10) 0.14157(8) 0.85844(8) 0.1064(13) Uani 1 2 d S . .
O1 O 0.85054(16) 0.14946(16) 0.85054(16) 0.071(3) Uani 1 6 d S . .
O2 O 0.82650(17) 0.12274(19) 0.91756(16) 0.106(2) Uani 1 1 d . . .
O3 O 0.78266(14) 0.16741(16) 0.87679(15) 0.0983(18) Uani 1 1 d . . .
O4 O 0.7341(2) 0.1609(2) 0.8391(2) 0.140(4) Uani 1 2 d S . .
O5 O 0.7466(3) 0.1166(2) 0.8834(2) 0.148(4) Uani 1 2 d S . .
N1 N 0.8104(2) 0.1896(2) 0.9394(3) 0.112(4) Uani 1 2 d SD . .
C1 C 0.8250(4) 0.0906(3) 0.9094(3) 0.101(4) Uani 1 2 d S . .
C2 C 0.8235(4) 0.0662(3) 0.9338(3) 0.101(4) Uani 1 2 d S . .
C3 C 0.8251(5) 0.0727(3) 0.9668(4) 0.187(7) Uani 1 1 d . . .
H3 H 0.8285 0.0963 0.9731 0.224 Uiso 1 1 calc R . .
C4 C 0.8221(6) 0.0482(3) 0.9949(3) 0.227(9) Uani 1 1 d . . .
H4 H 0.8207 0.0556 1.0184 0.273 Uiso 1 1 calc R . .
C5 C 0.8214(6) 0.0138(2) 0.9862(2) 0.160(7) Uani 1 2 d S . .
C6 C 0.8239(4) 0.2166(4) 0.9556(3) 0.162(5) Uani 1 1 d D . .
H6 H 0.8442 0.2264 0.9456 0.194 Uiso 1 1 calc R . .
C7 C 0.8110(4) 0.2332(4) 0.9876(4) 0.205(9) Uani 1 1 d D . .
H7 H 0.8223 0.2523 0.9984 0.246 Uiso 1 1 calc R . .
C8 C 0.7814(5) 0.2186(5) 1.0004(6) 0.213(14) Uani 1 2 d SD . .
H8 H 0.7702 0.2298 1.0193 0.255 Uiso 1 2 calc SR . .
N1G N 0.7500 0.1609(10) 0.7500 0.254(14) Uani 1 4 d S . .
C1G C 0.7500 0.1096(10) 0.7500 0.29(2) Uani 1 4 d S . .

loop_
_atom_site_aniso_label
_atom_site_aniso_U_11
_atom_site_aniso_U_22
_atom_site_aniso_U_33
_atom_site_aniso_U_23
_atom_site_aniso_U_13
_atom_site_aniso_U_12
Fe1 0.0843(9) 0.0843(9) 0.0784(12) 0.0150(6) -0.0150(6) 0.0168(10)
S1 0.084(2) 0.1176(19) 0.1176(19) 0.002(3) -0.0119(17) 0.0119(17)
O1 0.071(3) 0.071(3) 0.071(3) 0.011(3) -0.011(3) 0.011(3)
O2 0.111(5) 0.119(5) 0.089(4) 0.044(4) -0.002(4) 0.014(4)
O3 0.078(4) 0.110(4) 0.107(4) 0.000(4) -0.021(3) 0.027(4)
O4 0.107(7) 0.156(5) 0.156(5) 0.000(7) -0.053(5) 0.053(5)
O5 0.147(9) 0.148(6) 0.148(6) 0.031(7) 0.039(5) -0.039(5)
N1 0.121(6) 0.121(6) 0.093(9) 0.009(5) -0.009(5) 0.003(8)
C1 0.125(12) 0.089(5) 0.089(5) 0.016(10) -0.007(6) 0.007(6)
C2 0.142(13) 0.081(5) 0.081(5) 0.027(9) -0.007(6) 0.007(6)
C3 0.31(2) 0.094(8) 0.153(12) 0.048(9) 0.009(14) -0.004(10)
C4 0.48(3) 0.096(8) 0.105(9) 0.036(8) 0.035(14) 0.049(15)
C5 0.28(2) 0.098(7) 0.098(7) 0.043(9) -0.002(8) 0.002(8)
C6 0.194(14) 0.165(13) 0.126(11) 0.014(9) -0.029(10) 0.037(12)
C7 0.28(2) 0.222(19) 0.115(11) -0.063(12) -0.018(14) 0.092(18)
C8 0.22(2) 0.22(2) 0.21(3) -0.043(14) 0.043(14) 0.06(2)
N1G 0.219(18) 0.32(5) 0.219(18) 0.000 -0.05(2) 0.000
C1G 0.31(4) 0.23(4) 0.31(4) 0.000 -0.28(4) 0.000

loop_
_geom_bond_atom_site_label_1
_geom_bond_atom_site_label_2
_geom_bond_distance
_geom_bond_site_symmetry_2
_geom_bond_publ_flag
Fe1 O1 1.9194(18) . ?
Fe1 O3 1.972(6) . ?
Fe1 O3 1.972(6) 14_665 ?
Fe1 O2 2.022(6) 14_665 ?
Fe1 O2 2.023(6) . ?
Fe1 N1 2.141(14) . ?
S1 O5 1.460(10) . ?
S1 O4 1.464(9) . ?
S1 O3 1.487(6) . ?
S1 O3 1.487(6) 20_566 ?
O1 Fe1 1.9195(18) 6_566 ?
O1 Fe1 1.9196(18) 12_665 ?
O2 C1 1.279(9) . ?
N1 C6 1.321(15) 14_665 ?
N1 C6 1.321(15) . ?
C1 O2 1.279(9) 20_566 ?
C1 C2 1.327(19) . ?
C2 C3 1.296(15) 20_566 ?
C2 C3 1.296(15) . ?
C3 C4 1.442(16) . ?
C3 H3 0.9500 . ?
C4 C5 1.367(13) . ?
C4 H4 0.9500 . ?
C5 C4 1.367(13) 20_566 ?
C5 C5 1.50(3) 4_557 ?
C6 C7 1.473(14) . ?
C6 H6 0.9500 . ?
C7 C8 1.363(15) . ?
C7 H7 0.9500 . ?
C8 C7 1.363(15) 14_665 ?
C8 H8 0.9500 . ?
